data_1008983
loop_
_publ_author_name
'Kallel, A'
'Boller, H'
'Bertaut, E F'

_publ_section_title
;
Helimagnetism in Mn P-type compounds: Mn P, Fe P, Cr As and Cr A1-x Sbx
;
_journal_coden_ASTM JPCSAW
_journal_name_full 'Journal of Physics and Chemistry of Solids'
_journal_page_first 1139
_journal_page_last 1152
_journal_paper_doi 10.1016/S0022-3697(74)80132-0
_journal_volume 35
_journal_year 1974
_chemical_formula_structural 'Cr (As0.72 Sb0.28)'
_chemical_formula_sum 'As0.72 Cr Sb0.28'
_chemical_name_systematic 'Chromium arsenide antimonide (1/0.72/0.28)'
_space_group_IT_number 62
_symmetry_cell_setting orthorhombic
_symmetry_Int_Tables_number 62
_symmetry_space_group_name_Hall '-P 2ac 2n'
_symmetry_space_group_name_H-M 'P n m a'
_cell_angle_alpha 90
_cell_angle_beta 90
_cell_angle_gamma 90
_cell_formula_units_Z 4
_cell_length_a 5.735
_cell_length_b 3.659
_cell_length_c 6.355
_cell_volume 133.4
_refine_ls_R_factor_all 0.03
_cod_original_formula_sum 'As.72 Cr Sb.28'
_cod_database_code 1008983

loop_
_symmetry_equiv_pos_as_xyz
x,y,z
1/2+x,1/2-y,1/2-z
-x,1/2+y,-z
1/2-x,-y,1/2+z
-x,-y,-z
1/2-x,1/2+y,1/2+z
x,1/2-y,z
1/2+x,y,1/2-z

loop_
_atom_site_label
_atom_site_type_symbol
_atom_site_symmetry_multiplicity
_atom_site_Wyckoff_symbol
_atom_site_fract_x
_atom_site_fract_y
_atom_site_fract_z
_atom_site_occupancy
_atom_site_attached_hydrogens
_atom_site_calc_flag
Cr1 Cr3+ 4 c 0.014(7) 0.25 0.208(4) 1. 0 d
As1 As3- 4 c 0.219(1) 0.25 0.591(5) 0.72 0 d
Sb1 Sb3- 4 c 0.219(1) 0.25 0.591(5) 0.28 0 d

loop_
_atom_type_symbol
_atom_type_oxidation_number
Cr3+ 3.000
As3- -3.000
Sb3- -3.000
